data_7240471
loop_
_publ_author_name
'Campillo-Alvarado, Gonzalo'
'Keene, Elizabeth'
'Swenson, Dale C.'
'MacGillivray, Len R.'

_publ_section_title
;
 Repurposing of the anti-HIV drug Emtricitabine as a hydrogen-bonded cleft
 for bipyridines via cocrystallization
;
_journal_name_full CrystEngComm
_journal_paper_doi 10.1039/D0CE00474J
_journal_year 2020
_chemical_absolute_configuration syn
_chemical_formula_moiety '2(C8 H10 F N3 O3 S), C12 H12 N2'
_chemical_formula_sum 'C28 H32 F2 N8 O6 S2'
_chemical_formula_weight 678.73
_chemical_name_systematic
'[4-amino-5-fluoro-1-((2R,5S)-2-(hydroxymethyl)-1,3-oxathiolan-5-yl)pyrimidin-2(1H)-one]-[1,2-Bis(4-pyridyl)ethane]'
_space_group_crystal_system monoclinic
_space_group_IT_number 4
_space_group_name_Hall 'P 2yb'
_space_group_name_H-M_alt 'P 1 21 1'
_atom_sites_solution_hydrogens mixed
_atom_sites_solution_primary dual
_audit_creation_date 2019-10-13
_audit_creation_method
;
Olex2 1.2
(compiled 2018.05.29 svn.r3508 for OlexSys, GUI svn.r5506)
;
_audit_update_record
;
2020-02-03 deposited with the CCDC.	2020-05-06 downloaded from the CCDC.
;
_cell_angle_alpha 90
_cell_angle_beta 99.640(5)
_cell_angle_gamma 90
_cell_formula_units_Z 2
_cell_length_a 7.6333(8)
_cell_length_b 11.2359(11)
_cell_length_c 18.1058(18)
_cell_measurement_reflns_used 6823
_cell_measurement_temperature 296.15
_cell_measurement_theta_max 28.22
_cell_measurement_theta_min 2.9145
_cell_volume 1531.0(3)
_computing_molecular_graphics 'Olex2 (Dolomanov et al., 2009)'
_computing_publication_material 'Olex2 (Dolomanov et al., 2009)'
_computing_structure_refinement 'ShelXL (Sheldrick, 2015)'
_computing_structure_solution 'ShelXT (Sheldrick, 2015)'
_diffrn_ambient_temperature 296.15
_diffrn_measured_fraction_theta_full 0.987
_diffrn_measured_fraction_theta_max 0.987
_diffrn_measurement_device_type 'Bruker D-8 Venture Duo-Photon 3'
_diffrn_radiation_type MoK\a
_diffrn_radiation_wavelength 0.71073
_diffrn_reflns_av_R_equivalents 0.0313
_diffrn_reflns_av_unetI/netI 0.0339
_diffrn_reflns_Laue_measured_fraction_full 0.987
_diffrn_reflns_Laue_measured_fraction_max 0.987
_diffrn_reflns_limit_h_max 9
_diffrn_reflns_limit_h_min -9
_diffrn_reflns_limit_k_max 13
_diffrn_reflns_limit_k_min -13
_diffrn_reflns_limit_l_max 21
_diffrn_reflns_limit_l_min -21
_diffrn_reflns_number 15295
_diffrn_reflns_point_group_measured_fraction_full 0.981
_diffrn_reflns_point_group_measured_fraction_max 0.981
_diffrn_reflns_theta_full 24.997
_diffrn_reflns_theta_max 24.997
_diffrn_reflns_theta_min 2.756
_exptl_absorpt_coefficient_mu 0.243
_exptl_absorpt_correction_T_max 0.7457
_exptl_absorpt_correction_T_min 0.7100
_exptl_absorpt_correction_type multi-scan
_exptl_absorpt_process_details
'SADABS-2016/2 (Bruker,2016/2) was used for absorption correction. wR2(int) was 0.1097 before and 0.0501 after correction. The Ratio of minimum to maximum transmission is 0.9521. The \l/2 correction factor is Not present.'
_exptl_crystal_colour colourless
_exptl_crystal_colour_primary colourless
_exptl_crystal_density_diffrn 1.472
_exptl_crystal_description needle
_exptl_crystal_F_000 708
_exptl_crystal_size_max 0.185
_exptl_crystal_size_mid 0.055
_exptl_crystal_size_min 0.05
_refine_diff_density_max 0.140
_refine_diff_density_min -0.150
_refine_diff_density_rms 0.027
_refine_ls_abs_structure_details
;
 Flack x determined using 2112 quotients [(I+)-(I-)]/[(I+)+(I-)]
 (Parsons, Flack and Wagner, Acta Cryst. B69 (2013) 249-259).
;
_refine_ls_abs_structure_Flack 0.02(3)
_refine_ls_extinction_method none
_refine_ls_goodness_of_fit_ref 1.024
_refine_ls_hydrogen_treatment mixed
_refine_ls_matrix_type full
_refine_ls_number_parameters 446
_refine_ls_number_reflns 5271
_refine_ls_number_restraints 1
_refine_ls_restrained_S_all 1.023
_refine_ls_R_factor_all 0.0325
_refine_ls_R_factor_gt 0.0292
_refine_ls_shift/su_max 0.000
_refine_ls_shift/su_mean 0.000
_refine_ls_structure_factor_coef Fsqd
_refine_ls_weighting_details 'w=1/[\s^2^(Fo^2^)+(0.0316P)^2^+0.2269P] where P=(Fo^2^+2Fc^2^)/3'
_refine_ls_weighting_scheme calc
_refine_ls_wR_factor_gt 0.0677
_refine_ls_wR_factor_ref 0.0700
_reflns_Friedel_coverage 0.881
_reflns_Friedel_fraction_full 0.974
_reflns_Friedel_fraction_max 0.974
_reflns_number_gt 4924
_reflns_number_total 5271
_reflns_threshold_expression 'I > 2\s(I)'
_cod_data_source_file d0ce00474j2.cif
_cod_data_source_block FTC-bpeta
_cod_database_code 7240471
_shelx_shelxl_version_number 2016/6
_shelx_space_group_comment
;
The symmetry employed for this shelxl refinement is uniquely defined
by the following loop, which should always be used as a source of
symmetry information in preference to the above space-group names.
They are only intended as comments.
;
_shelx_estimated_absorpt_t_max 0.988
_shelx_estimated_absorpt_t_min 0.956
_olex2_refinement_description
;
1. Fixed Uiso
 At 1.2 times of:
  All C(H) groups, All C(H,H) groups
2. Uiso/Uaniso restraints and constraints
Uanis(C22A) = Uanis(C22B)
Uanis(C23A) = Uanis(C23B)
3. Others
 Sof(C23B)=Sof(H23A)=Sof(H23B)=Sof(C22B)=Sof(H22A)=Sof(H22B)=1-FVAR(1)
 Sof(C22A)=Sof(H22C)=Sof(H22D)=Sof(C23A)=Sof(H23C)=Sof(H23D)=FVAR(1)
4.a Ternary CH refined with riding coordinates:
 C12(H12), C2(H2), C10(H10), C4(H4)
4.b Secondary CH2 refined with riding coordinates:
 C11(H11A,H11B), C1(H1A,H1B), C3(H3C,H3D), C9(H9A,H9B), C23B(H23A,H23B),
 C22B(H22A,H22B), C22A(H22C,H22D), C23A(H23C,H23D)
4.c Aromatic/amide H refined with riding coordinates:
 C8(H8), C16(H16), C24(H24), C21(H21), C20(H20), C17(H17), C18(H18), C27(H27),
 C25(H25), C28(H28)
;
_olex2_submission_original_sample_id EMT-bpeta
_olex2_submission_special_instructions 'No special instructions were received'

loop_
_space_group_symop_operation_xyz
'x, y, z'
'-x, y+1/2, -z'

loop_
_atom_site_label
_atom_site_type_symbol
_atom_site_fract_x
_atom_site_fract_y
_atom_site_fract_z
_atom_site_U_iso_or_equiv
_atom_site_adp_type
_atom_site_occupancy
_atom_site_site_symmetry_order
_atom_site_calc_flag
_atom_site_refinement_flags_posn
_atom_site_refinement_flags_adp
_atom_site_refinement_flags_occupancy
_atom_site_disorder_assembly
_atom_site_disorder_group
S1 S 1.04810(11) 0.44580(8) 0.69273(4) 0.0468(2) Uani 1 1 d . . . . .
S2 S 0.78327(11) 0.65646(7) -0.17255(4) 0.0462(2) Uani 1 1 d . . . . .
F1 F 0.7420(3) 0.18111(15) 0.36770(10) 0.0503(5) Uani 1 1 d . . . . .
F2 F 0.8234(3) 0.81909(16) 0.11380(10) 0.0575(5) Uani 1 1 d . . . . .
O5 O 0.6948(3) 0.48719(18) -0.09045(10) 0.0388(5) Uani 1 1 d . . . . .
O2 O 0.7914(3) 0.4697(2) 0.57730(10) 0.0437(5) Uani 1 1 d . . . . .
O6 O 0.9303(4) 0.36123(19) 0.06230(12) 0.0543(6) Uani 1 1 d . . . . .
O3 O 1.0027(3) 0.61596(19) 0.42914(11) 0.0531(6) Uani 1 1 d . . . . .
N4 N 0.8865(3) 0.5494(2) 0.01601(12) 0.0320(5) Uani 1 1 d . . . . .
N1 N 0.9218(3) 0.4370(2) 0.47220(11) 0.0330(5) Uani 1 1 d . . . . .
N2 N 0.9172(3) 0.4726(2) 0.34264(12) 0.0386(6) Uani 1 1 d . . . . .
O4 O 0.3847(3) 0.6396(3) -0.15889(15) 0.0626(7) Uani 1 1 d . . . . .
O1 O 0.5387(3) 0.3307(3) 0.64907(16) 0.0598(7) Uani 1 1 d . . . . .
N5 N 0.9107(3) 0.5082(2) 0.14625(12) 0.0382(6) Uani 1 1 d . . . . .
N6 N 0.8892(5) 0.6594(3) 0.22904(15) 0.0510(7) Uani 1 1 d . . . . .
N8 N 0.3766(4) 0.5962(3) -0.00440(15) 0.0517(7) Uani 1 1 d . . . . .
C8 C 0.8516(4) 0.3259(3) 0.45641(15) 0.0352(6) Uani 1 1 d . . . . .
H8 H 0.828894 0.276445 0.494884 0.042 Uiso 1 1 calc R . . . .
C12 C 0.8780(4) 0.5041(3) -0.06008(14) 0.0339(6) Uani 1 1 d . . . . .
H12 H 0.937493 0.426539 -0.057453 0.041 Uiso 1 1 calc R . . . .
N3 N 0.8330(4) 0.3255(3) 0.25632(15) 0.0482(7) Uani 1 1 d . . . . .
N7 N 0.4085(4) 0.3658(3) 0.49441(15) 0.0534(7) Uani 1 1 d . . . . .
C16 C 0.8543(4) 0.6669(3) 0.02858(15) 0.0367(6) Uani 1 1 d . . . . .
H16 H 0.832642 0.720314 -0.011133 0.044 Uiso 1 1 calc R . . . .
C2 C 0.8113(4) 0.4441(3) 0.65531(14) 0.0381(6) Uani 1 1 d . . . . .
H2 H 0.752937 0.506906 0.679822 0.046 Uiso 1 1 calc R . . . .
C7 C 0.8162(4) 0.2893(2) 0.38551(16) 0.0352(6) Uani 1 1 d . . . . .
C10 C 0.6531(4) 0.5237(3) -0.16615(14) 0.0377(6) Uani 1 1 d . . . . .
H10 H 0.693439 0.462008 -0.197674 0.045 Uiso 1 1 calc R . . . .
C5 C 0.9493(4) 0.5148(3) 0.41422(14) 0.0352(6) Uani 1 1 d . . . . .
C11 C 0.9636(4) 0.5854(3) -0.11221(16) 0.0405(7) Uani 1 1 d . . . . .
H11A H 1.034988 0.539193 -0.141326 0.049 Uiso 1 1 calc R . . . .
H11B H 1.039132 0.644275 -0.083375 0.049 Uiso 1 1 calc R . . . .
C6 C 0.8557(4) 0.3633(3) 0.32674(15) 0.0352(6) Uani 1 1 d . . . . .
C4 C 0.9545(4) 0.4794(3) 0.54963(14) 0.0340(6) Uani 1 1 d . . . . .
H4 H 0.989308 0.563426 0.550045 0.041 Uiso 1 1 calc R . . . .
C13 C 0.9106(4) 0.4659(3) 0.07541(14) 0.0358(6) Uani 1 1 d . . . . .
C1 C 0.7247(4) 0.3266(3) 0.66724(17) 0.0433(7) Uani 1 1 d . . . . .
H1A H 0.769115 0.266385 0.636750 0.052 Uiso 1 1 calc R . . . .
H1B H 0.757842 0.303375 0.719293 0.052 Uiso 1 1 calc R . . . .
C3 C 1.0957(4) 0.4105(3) 0.60087(15) 0.0413(7) Uani 1 1 d . . . . .
H3C H 1.213929 0.436638 0.595393 0.050 Uiso 1 1 calc R . . . .
H3D H 1.085208 0.325719 0.591029 0.050 Uiso 1 1 calc R . . . .
C24 C 0.4167(5) 0.4884(3) 0.02510(19) 0.0556(9) Uani 1 1 d . . . . .
H24 H 0.430772 0.426082 -0.007194 0.067 Uiso 1 1 calc R . . . .
C15 C 0.8544(4) 0.7032(3) 0.09806(16) 0.0366(6) Uani 1 1 d . . . . .
C19 C 0.3562(4) 0.4256(3) 0.34222(17) 0.0515(8) Uani 1 1 d . . . . .
C14 C 0.8856(4) 0.6218(3) 0.15894(15) 0.0359(6) Uani 1 1 d . . . . .
C9 C 0.4565(4) 0.5396(4) -0.18947(17) 0.0537(9) Uani 1 1 d . . . . .
H9A H 0.430521 0.545420 -0.243658 0.064 Uiso 1 1 calc R . . . .
H9B H 0.397092 0.469046 -0.175097 0.064 Uiso 1 1 calc R . . . .
C21 C 0.4405(4) 0.4746(3) 0.47128(18) 0.0525(8) Uani 1 1 d . . . . .
H21 H 0.480008 0.531692 0.507418 0.063 Uiso 1 1 calc R . . . .
C20 C 0.4188(5) 0.5082(3) 0.39712(19) 0.0534(9) Uani 1 1 d . . . . .
H20 H 0.445781 0.585311 0.384104 0.064 Uiso 1 1 calc R . . . .
C17 C 0.3468(5) 0.2880(4) 0.4411(2) 0.0550(9) Uani 1 1 d . . . . .
H17 H 0.320975 0.211450 0.455638 0.066 Uiso 1 1 calc R . . . .
C26 C 0.4185(5) 0.5549(4) 0.15031(18) 0.0532(9) Uani 1 1 d . . . . .
C18 C 0.3190(5) 0.3133(3) 0.3663(2) 0.0554(9) Uani 1 1 d . . . . .
H18 H 0.275093 0.254996 0.331610 0.066 Uiso 1 1 calc R . . . .
C27 C 0.3749(5) 0.6650(4) 0.1192(2) 0.0612(9) Uani 1 1 d . . . . .
H27 H 0.357740 0.728689 0.149972 0.073 Uiso 1 1 calc R . . . .
C25 C 0.4382(5) 0.4648(4) 0.1007(2) 0.0591(9) Uani 1 1 d . . . . .
H25 H 0.465944 0.388188 0.118318 0.071 Uiso 1 1 calc R . . . .
C28 C 0.3566(5) 0.6814(4) 0.0439(2) 0.0593(9) Uani 1 1 d . . . . .
H28 H 0.328322 0.757323 0.025153 0.071 Uiso 1 1 calc R . . . .
C23B C 0.461(3) 0.487(2) 0.2315(10) 0.0512(14) Uani 0.238(14) 1 d . . P A 2
H23A H 0.495480 0.405229 0.224384 0.061 Uiso 0.238(14) 1 calc R . P A 2
H23B H 0.557907 0.526391 0.263563 0.061 Uiso 0.238(14) 1 calc R . P A 2
C22B C 0.319(9) 0.489(5) 0.263(3) 0.085(4) Uani 0.238(14) 1 d . . P A 2
H22A H 0.222652 0.448126 0.231202 0.102 Uiso 0.238(14) 1 calc R . P A 2
H22B H 0.283237 0.570336 0.269154 0.102 Uiso 0.238(14) 1 calc R . P A 2
H3A H 0.859(5) 0.374(3) 0.223(2) 0.050(10) Uiso 1 1 d . . . . .
H4A H 0.386(6) 0.632(4) -0.115(3) 0.078(14) Uiso 1 1 d . . . . .
H6A H 0.913(5) 0.605(4) 0.267(2) 0.070(12) Uiso 1 1 d . . . . .
H1 H 0.502(7) 0.346(5) 0.605(3) 0.103(19) Uiso 1 1 d . . . . .
H3B H 0.791(5) 0.255(4) 0.244(2) 0.053(11) Uiso 1 1 d . . . . .
C22A C 0.327(3) 0.4488(11) 0.2593(8) 0.085(4) Uani 0.762(14) 1 d . . P A 1
H22C H 0.203795 0.472080 0.243424 0.102 Uiso 0.762(14) 1 calc R . P A 1
H22D H 0.345509 0.375160 0.233786 0.102 Uiso 0.762(14) 1 calc R . P A 1
C23A C 0.4459(8) 0.5443(7) 0.2348(3) 0.0512(14) Uani 0.762(14) 1 d . . P A 1
H23C H 0.420034 0.620131 0.256197 0.061 Uiso 0.762(14) 1 calc R . P A 1
H23D H 0.569112 0.524812 0.253468 0.061 Uiso 0.762(14) 1 calc R . P A 1
H6B H 0.878(6) 0.729(4) 0.237(2) 0.075(14) Uiso 1 1 d . . . . .

loop_
_atom_site_aniso_label
_atom_site_aniso_U_11
_atom_site_aniso_U_22
_atom_site_aniso_U_33
_atom_site_aniso_U_23
_atom_site_aniso_U_13
_atom_site_aniso_U_12
S1 0.0578(5) 0.0552(5) 0.0247(3) 0.0032(3) -0.0008(3) -0.0141(4)
S2 0.0543(5) 0.0444(5) 0.0397(4) 0.0152(3) 0.0076(3) -0.0030(4)
F1 0.0752(12) 0.0298(10) 0.0450(10) -0.0054(8) 0.0080(8) -0.0094(9)
F2 0.1024(16) 0.0323(10) 0.0421(10) -0.0033(8) 0.0243(10) 0.0055(10)
O5 0.0438(11) 0.0450(13) 0.0266(9) 0.0053(8) 0.0034(8) -0.0101(9)
O2 0.0430(11) 0.0626(15) 0.0266(9) 0.0094(9) 0.0089(8) 0.0070(11)
O6 0.0936(18) 0.0299(13) 0.0374(12) 0.0024(9) 0.0049(11) 0.0078(11)
O3 0.0921(18) 0.0343(13) 0.0325(11) 0.0009(9) 0.0093(11) -0.0206(12)
N4 0.0434(13) 0.0286(13) 0.0236(11) 0.0005(9) 0.0042(9) 0.0015(10)
N1 0.0452(13) 0.0314(13) 0.0226(10) 0.0025(10) 0.0066(9) -0.0032(11)
N2 0.0545(14) 0.0370(14) 0.0241(11) 0.0017(10) 0.0063(10) -0.0054(11)
O4 0.0517(14) 0.093(2) 0.0440(14) 0.0199(14) 0.0095(11) 0.0192(14)
O1 0.0506(14) 0.0824(19) 0.0476(15) 0.0114(13) 0.0117(11) -0.0083(13)
N5 0.0546(15) 0.0342(14) 0.0239(11) 0.0028(10) 0.0009(10) -0.0030(11)
N6 0.088(2) 0.0385(17) 0.0264(13) -0.0050(12) 0.0102(13) -0.0065(16)
N8 0.0513(16) 0.064(2) 0.0398(15) 0.0057(14) 0.0079(12) 0.0041(14)
C8 0.0485(17) 0.0296(15) 0.0284(14) 0.0041(11) 0.0092(12) 0.0004(13)
C12 0.0416(15) 0.0337(16) 0.0264(13) -0.0011(11) 0.0058(11) 0.0047(12)
N3 0.075(2) 0.0422(17) 0.0281(14) -0.0044(12) 0.0098(13) -0.0069(15)
N7 0.0499(16) 0.065(2) 0.0439(16) 0.0092(14) 0.0034(12) -0.0007(14)
C16 0.0487(16) 0.0325(15) 0.0295(14) 0.0063(12) 0.0086(11) 0.0044(13)
C2 0.0533(17) 0.0395(17) 0.0227(12) -0.0020(12) 0.0104(11) 0.0008(14)
C7 0.0440(16) 0.0254(14) 0.0354(15) -0.0006(12) 0.0046(12) 0.0000(12)
C10 0.0507(17) 0.0384(16) 0.0242(13) -0.0022(12) 0.0072(12) -0.0027(14)
C5 0.0458(16) 0.0323(16) 0.0271(13) 0.0050(11) 0.0051(11) -0.0010(13)
C11 0.0396(15) 0.0504(19) 0.0332(15) 0.0000(13) 0.0116(12) 0.0001(14)
C6 0.0407(16) 0.0366(17) 0.0277(14) -0.0009(12) 0.0042(11) 0.0043(13)
C4 0.0438(15) 0.0333(16) 0.0258(13) 0.0002(11) 0.0088(11) -0.0035(12)
C13 0.0431(15) 0.0339(17) 0.0287(14) 0.0044(12) 0.0009(11) 0.0023(13)
C1 0.0518(19) 0.0453(19) 0.0339(16) 0.0032(13) 0.0100(13) -0.0019(15)
C3 0.0454(17) 0.0477(19) 0.0298(14) 0.0024(12) 0.0038(12) -0.0020(14)
C24 0.065(2) 0.056(2) 0.0485(19) -0.0050(16) 0.0162(16) 0.0005(17)
C15 0.0498(17) 0.0276(15) 0.0338(15) -0.0007(11) 0.0106(12) -0.0018(13)
C19 0.0506(19) 0.061(2) 0.0399(17) 0.0050(16) -0.0005(14) -0.0102(17)
C14 0.0420(16) 0.0368(17) 0.0286(14) -0.0018(11) 0.0046(11) -0.0078(13)
C9 0.0500(19) 0.074(3) 0.0347(17) 0.0031(16) -0.0016(14) -0.0067(18)
C21 0.0517(19) 0.058(2) 0.0443(18) -0.0073(16) -0.0021(14) 0.0020(17)
C20 0.057(2) 0.046(2) 0.052(2) 0.0099(16) -0.0041(15) -0.0021(16)
C17 0.057(2) 0.051(2) 0.056(2) 0.0068(17) 0.0064(17) -0.0061(17)
C26 0.0502(19) 0.071(3) 0.0400(18) 0.0004(17) 0.0113(14) -0.0039(17)
C18 0.062(2) 0.053(2) 0.049(2) -0.0066(16) 0.0037(16) -0.0059(17)
C27 0.073(2) 0.059(2) 0.055(2) -0.0062(19) 0.0179(17) 0.011(2)
C25 0.071(2) 0.052(2) 0.056(2) 0.0145(18) 0.0175(17) 0.0059(19)
C28 0.064(2) 0.056(2) 0.059(2) 0.0114(18) 0.0135(17) 0.0136(19)
C23B 0.075(3) 0.034(4) 0.045(2) 0.002(3) 0.0111(19) 0.000(3)
C22B 0.098(4) 0.105(10) 0.044(3) 0.015(6) -0.010(3) -0.063(9)
C22A 0.098(4) 0.105(10) 0.044(3) 0.015(6) -0.010(3) -0.063(9)
C23A 0.075(3) 0.034(4) 0.045(2) 0.002(3) 0.0111(19) 0.000(3)

loop_
_atom_type_symbol
_atom_type_description
_atom_type_scat_dispersion_real
_atom_type_scat_dispersion_imag
_atom_type_scat_source
C C 0.0033 0.0016 'International Tables Vol C Tables 4.2.6.8 and 6.1.1.4'
H H 0.0000 0.0000 'International Tables Vol C Tables 4.2.6.8 and 6.1.1.4'
F F 0.0171 0.0103 'International Tables Vol C Tables 4.2.6.8 and 6.1.1.4'
N N 0.0061 0.0033 'International Tables Vol C Tables 4.2.6.8 and 6.1.1.4'
O O 0.0106 0.0060 'International Tables Vol C Tables 4.2.6.8 and 6.1.1.4'
S S 0.1246 0.1234 'International Tables Vol C Tables 4.2.6.8 and 6.1.1.4'

loop_
_geom_angle_atom_site_label_1
_geom_angle_atom_site_label_2
_geom_angle_atom_site_label_3
_geom_angle
_geom_angle_site_symmetry_1
_geom_angle_site_symmetry_3
_geom_angle_publ_flag
C3 S1 C2 89.72(13) . . ?
C11 S2 C10 88.17(14) . . ?
C10 O5 C12 112.4(2) . . ?
C4 O2 C2 114.2(2) . . ?
C16 N4 C12 120.8(2) . . ?
C16 N4 C13 121.1(2) . . ?
C13 N4 C12 117.7(2) . . ?
C8 N1 C5 120.8(2) . . ?
C8 N1 C4 119.7(2) . . ?
C5 N1 C4 119.3(2) . . ?
C6 N2 C5 121.9(2) . . ?
C9 O4 H4A 111(3) . . ?
C1 O1 H1 114(4) . . ?
C14 N5 C13 121.6(2) . . ?
C14 N6 H6A 118(3) . . ?
C14 N6 H6B 120(3) . . ?
H6A N6 H6B 123(4) . . ?
C28 N8 C24 115.8(3) . . ?
N1 C8 H8 120.3 . . ?
C7 C8 N1 119.5(3) . . ?
C7 C8 H8 120.3 . . ?
O5 C12 N4 107.2(2) . . ?
O5 C12 H12 108.5 . . ?
O5 C12 C11 109.4(2) . . ?
N4 C12 H12 108.5 . . ?
N4 C12 C11 114.6(2) . . ?
C11 C12 H12 108.5 . . ?
C6 N3 H3A 118(2) . . ?
C6 N3 H3B 122(2) . . ?
H3A N3 H3B 120(3) . . ?
C21 N7 C17 116.0(3) . . ?
N4 C16 H16 120.5 . . ?
C15 C16 N4 119.0(3) . . ?
C15 C16 H16 120.5 . . ?
S1 C2 H2 108.8 . . ?
O2 C2 S1 107.54(18) . . ?
O2 C2 H2 108.8 . . ?
O2 C2 C1 110.0(2) . . ?
C1 C2 S1 112.8(2) . . ?
C1 C2 H2 108.8 . . ?
F1 C7 C6 118.6(2) . . ?
C8 C7 F1 121.0(3) . . ?
C8 C7 C6 120.4(3) . . ?
S2 C10 H10 108.5 . . ?
O5 C10 S2 105.36(18) . . ?
O5 C10 H10 108.5 . . ?
O5 C10 C9 111.0(2) . . ?
C9 C10 S2 114.8(2) . . ?
C9 C10 H10 108.5 . . ?
O3 C5 N1 119.9(2) . . ?
O3 C5 N2 122.2(3) . . ?
N2 C5 N1 117.9(3) . . ?
S2 C11 H11A 110.5 . . ?
S2 C11 H11B 110.5 . . ?
C12 C11 S2 106.05(19) . . ?
C12 C11 H11A 110.5 . . ?
C12 C11 H11B 110.5 . . ?
H11A C11 H11B 108.7 . . ?
N2 C6 C7 119.3(2) . . ?
N3 C6 N2 119.3(3) . . ?
N3 C6 C7 121.4(3) . . ?
O2 C4 N1 107.1(2) . . ?
O2 C4 H4 108.9 . . ?
O2 C4 C3 108.7(2) . . ?
N1 C4 H4 108.9 . . ?
N1 C4 C3 114.2(2) . . ?
C3 C4 H4 108.9 . . ?
O6 C13 N4 119.9(2) . . ?
O6 C13 N5 122.6(3) . . ?
N5 C13 N4 117.5(3) . . ?
O1 C1 C2 112.9(3) . . ?
O1 C1 H1A 109.0 . . ?
O1 C1 H1B 109.0 . . ?
C2 C1 H1A 109.0 . . ?
C2 C1 H1B 109.0 . . ?
H1A C1 H1B 107.8 . . ?
S1 C3 H3C 111.2 . . ?
S1 C3 H3D 111.2 . . ?
C4 C3 S1 102.7(2) . . ?
C4 C3 H3C 111.2 . . ?
C4 C3 H3D 111.2 . . ?
H3C C3 H3D 109.1 . . ?
N8 C24 H24 118.2 . . ?
N8 C24 C25 123.5(3) . . ?
C25 C24 H24 118.2 . . ?
F2 C15 C14 117.7(2) . . ?
C16 C15 F2 121.5(3) . . ?
C16 C15 C14 120.8(3) . . ?
C20 C19 C22B 109.8(17) . . ?
C20 C19 C22A 125.2(5) . . ?
C18 C19 C20 116.8(3) . . ?
C18 C19 C22B 132.9(17) . . ?
C18 C19 C22A 118.0(5) . . ?
N5 C14 N6 119.5(3) . . ?
N5 C14 C15 119.9(2) . . ?
N6 C14 C15 120.5(3) . . ?
O4 C9 C10 115.0(3) . . ?
O4 C9 H9A 108.5 . . ?
O4 C9 H9B 108.5 . . ?
C10 C9 H9A 108.5 . . ?
C10 C9 H9B 108.5 . . ?
H9A C9 H9B 107.5 . . ?
N7 C21 H21 117.9 . . ?
N7 C21 C20 124.1(3) . . ?
C20 C21 H21 117.9 . . ?
C19 C20 H20 120.4 . . ?
C21 C20 C19 119.1(3) . . ?
C21 C20 H20 120.4 . . ?
N7 C17 H17 117.9 . . ?
N7 C17 C18 124.1(4) . . ?
C18 C17 H17 117.9 . . ?
C27 C26 C25 116.0(3) . . ?
C27 C26 C23B 141.5(9) . . ?
C27 C26 C23A 117.9(4) . . ?
C25 C26 C23B 102.4(9) . . ?
C25 C26 C23A 126.1(4) . . ?
C19 C18 H18 120.1 . . ?
C17 C18 C19 119.8(3) . . ?
C17 C18 H18 120.1 . . ?
C26 C27 H27 119.7 . . ?
C28 C27 C26 120.6(4) . . ?
C28 C27 H27 119.7 . . ?
C24 C25 C26 119.9(4) . . ?
C24 C25 H25 120.1 . . ?
C26 C25 H25 120.1 . . ?
N8 C28 C27 124.1(4) . . ?
N8 C28 H28 118.0 . . ?
C27 C28 H28 118.0 . . ?
C26 C23B H23A 109.8 . . ?
C26 C23B H23B 109.8 . . ?
H23A C23B H23B 108.2 . . ?
C22B C23B C26 110(3) . . ?
C22B C23B H23A 109.8 . . ?
C22B C23B H23B 109.8 . . ?
C19 C22B H22A 109.5 . . ?
C19 C22B H22B 109.5 . . ?
C23B C22B C19 111(5) . . ?
C23B C22B H22A 109.5 . . ?
C23B C22B H22B 109.5 . . ?
H22A C22B H22B 108.1 . . ?
C19 C22A H22C 108.6 . . ?
C19 C22A H22D 108.6 . . ?
C19 C22A C23A 114.6(9) . . ?
H22C C22A H22D 107.6 . . ?
C23A C22A H22C 108.6 . . ?
C23A C22A H22D 108.6 . . ?
C26 C23A C22A 111.3(7) . . ?
C26 C23A H23C 109.4 . . ?
C26 C23A H23D 109.4 . . ?
C22A C23A H23C 109.4 . . ?
C22A C23A H23D 109.4 . . ?
H23C C23A H23D 108.0 . . ?

loop_
_geom_bond_atom_site_label_1
_geom_bond_atom_site_label_2
_geom_bond_distance
_geom_bond_site_symmetry_2
_geom_bond_publ_flag
S1 C2 1.821(3) . ?
S1 C3 1.805(3) . ?
S2 C10 1.806(3) . ?
S2 C11 1.795(3) . ?
F1 C7 1.357(3) . ?
F2 C15 1.362(3) . ?
O5 C12 1.427(3) . ?
O5 C10 1.415(3) . ?
O2 C2 1.424(3) . ?
O2 C4 1.422(3) . ?
O6 C13 1.214(4) . ?
O3 C5 1.223(4) . ?
N4 C12 1.460(3) . ?
N4 C16 1.369(4) . ?
N4 C13 1.416(3) . ?
N1 C8 1.369(4) . ?
N1 C5 1.408(3) . ?
N1 C4 1.462(3) . ?
N2 C5 1.363(3) . ?
N2 C6 1.329(4) . ?
O4 C9 1.404(5) . ?
O4 H4A 0.80(5) . ?
O1 C1 1.403(4) . ?
O1 H1 0.82(5) . ?
N5 C13 1.368(3) . ?
N5 C14 1.317(4) . ?
N6 C14 1.334(4) . ?
N6 H6A 0.91(4) . ?
N6 H6B 0.81(5) . ?
N8 C24 1.338(5) . ?
N8 C28 1.323(5) . ?
C8 H8 0.9300 . ?
C8 C7 1.332(4) . ?
C12 H12 0.9800 . ?
C12 C11 1.537(4) . ?
N3 C6 1.327(4) . ?
N3 H3A 0.87(4) . ?
N3 H3B 0.87(4) . ?
N7 C21 1.328(5) . ?
N7 C17 1.329(5) . ?
C16 H16 0.9300 . ?
C16 C15 1.323(4) . ?
C2 H2 0.9800 . ?
C2 C1 1.507(4) . ?
C7 C6 1.422(4) . ?
C10 H10 0.9800 . ?
C10 C9 1.500(5) . ?
C11 H11A 0.9700 . ?
C11 H11B 0.9700 . ?
C4 H4 0.9800 . ?
C4 C3 1.512(4) . ?
C1 H1A 0.9700 . ?
C1 H1B 0.9700 . ?
C3 H3C 0.9700 . ?
C3 H3D 0.9700 . ?
C24 H24 0.9300 . ?
C24 C25 1.377(5) . ?
C15 C14 1.422(4) . ?
C19 C20 1.385(5) . ?
C19 C18 1.380(5) . ?
C19 C22B 1.58(6) . ?
C19 C22A 1.503(15) . ?
C9 H9A 0.9700 . ?
C9 H9B 0.9700 . ?
C21 H21 0.9300 . ?
C21 C20 1.378(5) . ?
C20 H20 0.9300 . ?
C17 H17 0.9300 . ?
C17 C18 1.366(5) . ?
C26 C27 1.376(5) . ?
C26 C25 1.378(5) . ?
C26 C23B 1.641(19) . ?
C26 C23A 1.513(6) . ?
C18 H18 0.9300 . ?
C27 H27 0.9300 . ?
C27 C28 1.360(5) . ?
C25 H25 0.9300 . ?
C28 H28 0.9300 . ?
C23B H23A 0.9700 . ?
C23B H23B 0.9700 . ?
C23B C22B 1.30(7) . ?
C22B H22A 0.9700 . ?
C22B H22B 0.9700 . ?
C22A H22C 0.9700 . ?
C22A H22D 0.9700 . ?
C22A C23A 1.520(15) . ?
C23A H23C 0.9700 . ?
C23A H23D 0.9700 . ?

loop_
_geom_torsion_atom_site_label_1
_geom_torsion_atom_site_label_2
_geom_torsion_atom_site_label_3
_geom_torsion_atom_site_label_4
_geom_torsion
_geom_torsion_site_symmetry_1
_geom_torsion_site_symmetry_2
_geom_torsion_site_symmetry_3
_geom_torsion_site_symmetry_4
_geom_torsion_publ_flag
S1 C2 C1 O1 170.8(2) . . . . ?
S2 C10 C9 O4 -47.4(3) . . . . ?
F1 C7 C6 N2 175.5(3) . . . . ?
F1 C7 C6 N3 -4.7(4) . . . . ?
F2 C15 C14 N5 177.9(3) . . . . ?
F2 C15 C14 N6 -1.9(4) . . . . ?
O5 C12 C11 S2 16.3(3) . . . . ?
O5 C10 C9 O4 72.0(4) . . . . ?
O2 C2 C1 O1 -69.1(3) . . . . ?
O2 C4 C3 S1 -40.6(3) . . . . ?
N4 C12 C11 S2 -104.1(2) . . . . ?
N4 C16 C15 F2 179.9(3) . . . . ?
N4 C16 C15 C14 -0.7(4) . . . . ?
N1 C8 C7 F1 -178.1(3) . . . . ?
N1 C8 C7 C6 1.9(4) . . . . ?
N1 C4 C3 S1 -160.13(19) . . . . ?
N8 C24 C25 C26 -0.1(6) . . . . ?
C8 N1 C5 O3 175.9(3) . . . . ?
C8 N1 C5 N2 -5.1(4) . . . . ?
C8 N1 C4 O2 -54.9(3) . . . . ?
C8 N1 C4 C3 65.5(3) . . . . ?
C8 C7 C6 N2 -4.5(4) . . . . ?
C8 C7 C6 N3 175.3(3) . . . . ?
C12 O5 C10 S2 -38.2(3) . . . . ?
C12 O5 C10 C9 -163.1(3) . . . . ?
C12 N4 C16 C15 176.6(3) . . . . ?
C12 N4 C13 O6 2.9(4) . . . . ?
C12 N4 C13 N5 -177.2(2) . . . . ?
N7 C21 C20 C19 1.5(5) . . . . ?
N7 C17 C18 C19 0.2(6) . . . . ?
C16 N4 C12 O5 -79.4(3) . . . . ?
C16 N4 C12 C11 42.3(4) . . . . ?
C16 N4 C13 O6 176.4(3) . . . . ?
C16 N4 C13 N5 -3.7(4) . . . . ?
C16 C15 C14 N5 -1.6(4) . . . . ?
C16 C15 C14 N6 178.6(3) . . . . ?
C2 S1 C3 C4 36.7(2) . . . . ?
C2 O2 C4 N1 147.7(2) . . . . ?
C2 O2 C4 C3 23.8(3) . . . . ?
C10 S2 C11 C12 -31.7(2) . . . . ?
C10 O5 C12 N4 139.1(2) . . . . ?
C10 O5 C12 C11 14.3(3) . . . . ?
C5 N1 C8 C7 2.9(4) . . . . ?
C5 N1 C4 O2 119.9(3) . . . . ?
C5 N1 C4 C3 -119.7(3) . . . . ?
C5 N2 C6 N3 -177.6(3) . . . . ?
C5 N2 C6 C7 2.2(4) . . . . ?
C11 S2 C10 O5 40.3(2) . . . . ?
C11 S2 C10 C9 162.8(2) . . . . ?
C6 N2 C5 O3 -178.6(3) . . . . ?
C6 N2 C5 N1 2.4(4) . . . . ?
C4 O2 C2 S1 4.8(3) . . . . ?
C4 O2 C2 C1 -118.5(3) . . . . ?
C4 N1 C8 C7 177.6(3) . . . . ?
C4 N1 C5 O3 1.2(4) . . . . ?
C4 N1 C5 N2 -179.8(2) . . . . ?
C13 N4 C12 O5 94.1(3) . . . . ?
C13 N4 C12 C11 -144.2(2) . . . . ?
C13 N4 C16 C15 3.3(4) . . . . ?
C13 N5 C14 N6 -179.1(3) . . . . ?
C13 N5 C14 C15 1.1(4) . . . . ?
C3 S1 C2 O2 -25.1(2) . . . . ?
C3 S1 C2 C1 96.4(2) . . . . ?
C24 N8 C28 C27 0.2(6) . . . . ?
C19 C22A C23A C26 175.3(9) . . . . ?
C14 N5 C13 O6 -178.6(3) . . . . ?
C14 N5 C13 N4 1.5(4) . . . . ?
C21 N7 C17 C18 1.2(5) . . . . ?
C20 C19 C18 C17 -0.9(5) . . . . ?
C20 C19 C22B C23B 90(4) . . . . ?
C20 C19 C22A C23A 28.1(19) . . . . ?
C17 N7 C21 C20 -2.1(5) . . . . ?
C26 C27 C28 N8 0.7(6) . . . . ?
C26 C23B C22B C19 -179.0(19) . . . . ?
C18 C19 C20 C21 0.1(5) . . . . ?
C18 C19 C22B C23B -99(4) . . . . ?
C18 C19 C22A C23A -151.7(9) . . . . ?
C27 C26 C25 C24 0.9(5) . . . . ?
C27 C26 C23B C22B 64(3) . . . . ?
C27 C26 C23A C22A 124.7(10) . . . . ?
C25 C26 C27 C28 -1.2(6) . . . . ?
C25 C26 C23B C22B -117(3) . . . . ?
C25 C26 C23A C22A -57.4(11) . . . . ?
C28 N8 C24 C25 -0.5(5) . . . . ?
C23B C26 C27 C28 178.0(12) . . . . ?
C23B C26 C25 C24 -178.6(8) . . . . ?
C22B C19 C20 C21 173(3) . . . . ?
C22B C19 C18 C17 -171(4) . . . . ?
C22A C19 C20 C21 -179.7(10) . . . . ?
C22A C19 C18 C17 178.9(10) . . . . ?
C23A C26 C27 C28 177.0(4) . . . . ?
C23A C26 C25 C24 -177.1(4) . . . . ?
